data_7231895
loop_
_publ_author_name
'Masood, Mir Mohammad'
'Irfan, Mohammad'
'Khan, Parvez'
'Alajmi, Mohamed F.'
'Hussain, Afzal'
'Garrison, Jered'
'Rehman, Md. Tabish'
'Abid, Mohammad'

_publ_section_title
;
 1,2,3-Triazole--quinazolin-4(3H)-one conjugates: evolution of ergosterol
 inhibitor as anticandidal agent
;
_journal_issue 69
_journal_name_full 'RSC Advances'
_journal_page_first 39611
_journal_paper_doi 10.1039/C8RA08426B
_journal_volume 8
_journal_year 2018
_chemical_formula_moiety 'C20 H16 F N5 O3'
_chemical_formula_sum 'C20 H16 F N5 O3'
_chemical_formula_weight 393.38
_chemical_name_systematic
;
 ?
;
_space_group_crystal_system monoclinic
_space_group_IT_number 14
_space_group_name_Hall '-P 2ybc'
_space_group_name_H-M_alt 'P 1 21/c 1'
_symmetry_space_group_name_Hall '-P 2ybc'
_symmetry_space_group_name_H-M 'P 1 21/c 1'
_atom_sites_solution_hydrogens geom
_atom_sites_solution_primary direct
_audit_creation_date 2017-02-20
_audit_creation_method
;
Olex2 1.2
(compiled 2017.01.04 svn.r3372 for OlexSys, GUI svn.r5292)
;
_audit_update_record
;
2018-10-18 deposited with the CCDC.
2018-11-20 downloaded from the CCDC.
;
_cell_angle_alpha 90
_cell_angle_beta 102.6170(13)
_cell_angle_gamma 90
_cell_formula_units_Z 4
_cell_length_a 12.36164(16)
_cell_length_b 20.0007(2)
_cell_length_c 7.35270(9)
_cell_measurement_reflns_used 7725
_cell_measurement_temperature 100
_cell_measurement_theta_max 75.9940
_cell_measurement_theta_min 4.2600
_cell_volume 1773.99(4)
_computing_cell_refinement
;
CrysAlisPro, Agilent Technologies,
Version 1.171.37.35 (release 13-08-2014 CrysAlis171 .NET)
(compiled Aug 13 2014,18:06:01)
;
_computing_data_collection
;
CrysAlisPro, Agilent Technologies,
Version 1.171.37.35 (release 13-08-2014 CrysAlis171 .NET)
(compiled Aug 13 2014,18:06:01)
;
_computing_data_reduction
;
CrysAlisPro, Agilent Technologies,
Version 1.171.37.35 (release 13-08-2014 CrysAlis171 .NET)
(compiled Aug 13 2014,18:06:01)
;
_computing_molecular_graphics 'Olex2 (Dolomanov et al., 2009)'
_computing_publication_material 'Olex2 (Dolomanov et al., 2009)'
_computing_structure_refinement 'ShelXL (Sheldrick, 2015)'
_computing_structure_solution 'ShelXS (Sheldrick, 2008)'
_diffrn_ambient_temperature 100
_diffrn_detector 'CCD plate'
_diffrn_detector_area_resol_mean 8.2603
_diffrn_detector_type Onyx
_diffrn_measured_fraction_theta_full 0.989
_diffrn_measured_fraction_theta_max 0.980
_diffrn_measurement_details
;
#__ type_ start__ end____ width___ exp.time_
  1 omega  -11.00   83.00   1.0000    1.0000
omega____ theta____ kappa____ phi______ frames
    -       43.8691  -99.0000  -60.0000 94

#__ type_ start__ end____ width___ exp.time_
  2 omega   40.00   73.00   1.0000    1.0000
omega____ theta____ kappa____ phi______ frames
    -      109.0000  -45.0000   30.0000 33

#__ type_ start__ end____ width___ exp.time_
  3 omega   45.00   73.00   1.0000    1.0000
omega____ theta____ kappa____ phi______ frames
    -      109.0000  -45.0000   60.0000 28

#__ type_ start__ end____ width___ exp.time_
  4 omega   45.00   75.00   1.0000    1.0000
omega____ theta____ kappa____ phi______ frames
    -      109.0000  -45.0000   90.0000 30

#__ type_ start__ end____ width___ exp.time_
  5 omega   59.00  107.00   1.0000    1.0000
omega____ theta____ kappa____ phi______ frames
    -      109.0000  -95.0000   90.0000 48

#__ type_ start__ end____ width___ exp.time_
  6 omega   49.00  109.00   1.0000    1.0000
omega____ theta____ kappa____ phi______ frames
    -      109.0000  -95.0000    0.0000 60

#__ type_ start__ end____ width___ exp.time_
  7 omega   43.00   69.00   1.0000    1.0000
omega____ theta____ kappa____ phi______ frames
    -      109.0000  -45.0000    0.0000 26

#__ type_ start__ end____ width___ exp.time_
  8 omega   38.00   67.00   1.0000    1.0000
omega____ theta____ kappa____ phi______ frames
    -      109.0000  -30.0000  -60.0000 29

#__ type_ start__ end____ width___ exp.time_
  9 omega   66.00  175.00   1.0000    1.0000
omega____ theta____ kappa____ phi______ frames
    -      109.0000    0.0000  -60.0000 109

#__ type_ start__ end____ width___ exp.time_
 10 omega  124.00  177.00   1.0000    1.0000
omega____ theta____ kappa____ phi______ frames
    -      109.0000   45.0000  -30.0000 53

#__ type_ start__ end____ width___ exp.time_
 11 omega   92.00  119.00   1.0000    1.0000
omega____ theta____ kappa____ phi______ frames
    -      109.0000   45.0000  -30.0000 27

#__ type_ start__ end____ width___ exp.time_
 12 omega   40.00   73.00   1.0000    1.0000
omega____ theta____ kappa____ phi______ frames
    -      109.0000  -45.0000 -120.0000 33

#__ type_ start__ end____ width___ exp.time_
 13 omega   38.00   67.00   1.0000    1.0000
omega____ theta____ kappa____ phi______ frames
    -      109.0000  -30.0000  -90.0000 29

#__ type_ start__ end____ width___ exp.time_
 14 omega   36.00   63.00   1.0000    1.0000
omega____ theta____ kappa____ phi______ frames
    -      109.0000  -30.0000  -30.0000 27

#__ type_ start__ end____ width___ exp.time_
 15 omega   35.00   61.00   1.0000    1.0000
omega____ theta____ kappa____ phi______ frames
    -      109.0000  -95.0000 -120.0000 26

#__ type_ start__ end____ width___ exp.time_
 16 omega   42.00  107.00   1.0000    1.0000
omega____ theta____ kappa____ phi______ frames
    -      109.0000  -95.0000 -180.0000 65

#__ type_ start__ end____ width___ exp.time_
 17 omega   32.00  106.00   1.0000    1.0000
omega____ theta____ kappa____ phi______ frames
    -      109.0000  -95.0000  -90.0000 74

#__ type_ start__ end____ width___ exp.time_
 18 omega   39.00   64.00   1.0000    1.0000
omega____ theta____ kappa____ phi______ frames
    -      109.0000  -30.0000  150.0000 25

#__ type_ start__ end____ width___ exp.time_
 19 omega  -74.00  -25.00   1.0000    1.0000
omega____ theta____ kappa____ phi______ frames
    -      -43.8691  -57.0000   60.0000 49

#__ type_ start__ end____ width___ exp.time_
 20 omega -113.00  -44.00   1.0000    1.0000
omega____ theta____ kappa____ phi______ frames
    -      -43.8691  -38.0000   30.0000 69

#__ type_ start__ end____ width___ exp.time_
 21 omega  -64.00   26.00   1.0000    1.0000
omega____ theta____ kappa____ phi______ frames
    -      -43.8691   38.0000 -150.0000 90
;
_diffrn_measurement_device 'four-circle diffractometer'
_diffrn_measurement_device_type 'Xcalibur, Onyx, Ultra'
_diffrn_measurement_method '\w scans'
_diffrn_orient_matrix_UB_11 -0.1032759000
_diffrn_orient_matrix_UB_12 0.0325769000
_diffrn_orient_matrix_UB_13 -0.1237313000
_diffrn_orient_matrix_UB_21 0.0684513000
_diffrn_orient_matrix_UB_22 0.0186586000
_diffrn_orient_matrix_UB_23 -0.1444591000
_diffrn_orient_matrix_UB_31 -0.0310707000
_diffrn_orient_matrix_UB_32 -0.0672038000
_diffrn_orient_matrix_UB_33 -0.0997699000
_diffrn_radiation_monochromator mirror
_diffrn_radiation_probe x-ray
_diffrn_radiation_type CuK\a
_diffrn_radiation_wavelength 1.54184
_diffrn_reflns_av_R_equivalents 0.0372
_diffrn_reflns_av_unetI/netI 0.0277
_diffrn_reflns_Laue_measured_fraction_full 0.989
_diffrn_reflns_Laue_measured_fraction_max 0.980
_diffrn_reflns_limit_h_max 15
_diffrn_reflns_limit_h_min -15
_diffrn_reflns_limit_k_max 17
_diffrn_reflns_limit_k_min -25
_diffrn_reflns_limit_l_max 7
_diffrn_reflns_limit_l_min -9
_diffrn_reflns_number 11976
_diffrn_reflns_point_group_measured_fraction_full 0.989
_diffrn_reflns_point_group_measured_fraction_max 0.980
_diffrn_reflns_theta_full 67.684
_diffrn_reflns_theta_max 76.059
_diffrn_reflns_theta_min 4.280
_diffrn_source 'sealed X-ray tube'
_diffrn_source_type 'Enhance Ultra (Cu) X-ray Source'
_exptl_absorpt_coefficient_mu 0.921
_exptl_absorpt_correction_T_max 1.00000
_exptl_absorpt_correction_T_min 0.79943
_exptl_absorpt_correction_type multi-scan
_exptl_absorpt_process_details
;
CrysAlisPro, Agilent Technologies,
Version 1.171.37.35 (release 13-08-2014 CrysAlis171 .NET)
(compiled Aug 13 2014,18:06:01)
Empirical absorption correction using spherical harmonics,
 implemented in SCALE3 ABSPACK scaling algorithm.
Empirical absorption correction using spherical harmonics,
 implemented in SCALE3 ABSPACK scaling algorithm.
;
_exptl_crystal_colour 'clear colourless'
_exptl_crystal_colour_lustre clear
_exptl_crystal_colour_primary colourless
_exptl_crystal_density_diffrn 1.473
_exptl_crystal_description block
_exptl_crystal_F_000 816
_exptl_crystal_size_max 0.7
_exptl_crystal_size_mid 0.5
_exptl_crystal_size_min 0.2
_refine_diff_density_max 0.270
_refine_diff_density_min -0.250
_refine_diff_density_rms 0.050
_refine_ls_extinction_method none
_refine_ls_goodness_of_fit_ref 1.051
_refine_ls_hydrogen_treatment constr
_refine_ls_matrix_type full
_refine_ls_number_parameters 263
_refine_ls_number_reflns 3629
_refine_ls_number_restraints 0
_refine_ls_restrained_S_all 1.051
_refine_ls_R_factor_all 0.0436
_refine_ls_R_factor_gt 0.0399
_refine_ls_shift/su_max 0.000
_refine_ls_shift/su_mean 0.000
_refine_ls_structure_factor_coef Fsqd
_refine_ls_weighting_details 'w=1/[\s^2^(Fo^2^)+(0.0625P)^2^+0.6034P] where P=(Fo^2^+2Fc^2^)/3'
_refine_ls_weighting_scheme calc
_refine_ls_wR_factor_gt 0.1031
_refine_ls_wR_factor_ref 0.1074
_reflns_Friedel_coverage 0.000
_reflns_number_gt 3376
_reflns_number_total 3629
_reflns_threshold_expression 'I > 2\s(I)'
_cod_data_source_file c8ra08426b2.cif
_cod_data_source_block amar-41-60
_cod_original_cell_volume 1774.00(4)
_cod_database_code 7231895
_shelxl_version_number 2013-4
_chemical_oxdiff_formula C20H16FN5O3
_shelx_space_group_comment
;
The symmetry employed for this shelxl refinement is uniquely defined
by the following loop, which should always be used as a source of
symmetry information in preference to the above space-group names.
They are only intended as comments.
;
_reflns_odcompleteness_completeness 98.93
_reflns_odcompleteness_iscentric 1
_reflns_odcompleteness_theta 66.97
_olex2_refinement_description
;
1. Fixed Uiso
 At 1.2 times of:
  All C(H) groups, All C(H,H) groups
 At 1.5 times of:
  All C(H,H,H) groups
2.a Secondary CH2 refined with riding coordinates:
 C12(H12A,H12B), C2(H2A,H2B)
2.b Aromatic/amide H refined with riding coordinates:
 C9(H9), C20(H20), C8(H8), C7(H7), C17(H17), C14(H14), C6(H6), C19(H19),
 C18(H18)
2.c Idealised Me refined as rotating group:
 C1(H1A,H1B,H1C)
;
_olex2_date_sample_data_collection 2017-02-10
_olex2_exptl_crystal_mounting_method 'mounted on a Kryoloop using paratone oil'
_olex2_submission_special_instructions 'No special instructions were received'

loop_
_space_group_symop_operation_xyz
'x, y, z'
'-x, y+1/2, -z+1/2'
'-x, -y, -z'
'x, -y-1/2, z-1/2'

loop_
_atom_site_label
_atom_site_type_symbol
_atom_site_fract_x
_atom_site_fract_y
_atom_site_fract_z
_atom_site_U_iso_or_equiv
_atom_site_adp_type
_atom_site_occupancy
_atom_site_site_symmetry_order
_atom_site_calc_flag
_atom_site_refinement_flags_posn
F1 F 0.96167(7) 0.12128(4) 0.40058(12) 0.0280(2) Uani 1 1 d .
O2 O 0.37854(8) 0.03218(5) 0.23278(13) 0.0201(2) Uani 1 1 d .
O3 O 0.56472(7) 0.23163(5) 0.60809(13) 0.0196(2) Uani 1 1 d .
O1 O 0.20742(7) 0.05634(4) 0.27587(13) 0.0201(2) Uani 1 1 d .
N2 N 0.44258(8) 0.15454(5) 0.45323(14) 0.0146(2) Uani 1 1 d .
N5 N 0.73650(9) 0.11252(5) 0.26472(15) 0.0160(2) Uani 1 1 d .
N1 N 0.26750(9) 0.18558(5) 0.26799(15) 0.0164(2) Uani 1 1 d .
C10 C 0.39671(10) 0.27167(6) 0.41566(17) 0.0164(3) Uani 1 1 d .
N3 N 0.65387(10) 0.03580(5) 0.38522(16) 0.0214(2) Uani 1 1 d .
C4 C 0.34002(10) 0.14123(6) 0.33972(17) 0.0150(3) Uani 1 1 d .
C11 C 0.47511(10) 0.22050(6) 0.50228(17) 0.0157(3) Uani 1 1 d .
C9 C 0.42276(11) 0.33979(6) 0.44321(18) 0.0188(3) Uani 1 1 d .
H9 H 0.4910 0.3528 0.5220 0.023 Uiso 1 1 calc R
N4 N 0.73009(10) 0.04567(6) 0.28856(17) 0.0225(3) Uani 1 1 d .
C12 C 0.52327(10) 0.10185(6) 0.53343(17) 0.0154(2) Uani 1 1 d .
H12A H 0.4843 0.0585 0.5317 0.018 Uiso 1 1 calc R
H12B H 0.5573 0.1129 0.6647 0.018 Uiso 1 1 calc R
C13 C 0.61236(10) 0.09582(6) 0.42432(17) 0.0151(2) Uani 1 1 d .
C20 C 0.76395(11) 0.16609(6) -0.02093(18) 0.0190(3) Uani 1 1 d .
H20 H 0.6862 0.1653 -0.0699 0.023 Uiso 1 1 calc R
C3 C 0.31309(10) 0.06949(6) 0.27932(17) 0.0166(3) Uani 1 1 d .
C16 C 0.92101(11) 0.14312(6) 0.22591(19) 0.0196(3) Uani 1 1 d .
C8 C 0.34935(12) 0.38782(6) 0.35597(18) 0.0214(3) Uani 1 1 d .
H8 H 0.3676 0.4339 0.3729 0.026 Uiso 1 1 calc R
C5 C 0.29538(10) 0.25242(6) 0.30144(17) 0.0166(3) Uani 1 1 d .
C7 C 0.24772(12) 0.36860(7) 0.24230(19) 0.0227(3) Uani 1 1 d .
H7 H 0.1972 0.4018 0.1832 0.027 Uiso 1 1 calc R
C15 C 0.80756(10) 0.14054(6) 0.15542(18) 0.0165(3) Uani 1 1 d .
C2 C 0.16947(11) -0.00967(7) 0.2047(2) 0.0237(3) Uani 1 1 d .
H2A H 0.2217 -0.0446 0.2660 0.028 Uiso 1 1 calc R
H2B H 0.1644 -0.0119 0.0686 0.028 Uiso 1 1 calc R
C17 C 0.99280(11) 0.16822(7) 0.1229(2) 0.0234(3) Uani 1 1 d .
H17 H 1.0706 0.1684 0.1717 0.028 Uiso 1 1 calc R
C14 C 0.66523(10) 0.14520(6) 0.34873(18) 0.0174(3) Uani 1 1 d .
H14 H 0.6542 0.1921 0.3541 0.021 Uiso 1 1 calc R
C6 C 0.22035(11) 0.30184(7) 0.21535(18) 0.0197(3) Uani 1 1 d .
H6 H 0.1510 0.2893 0.1389 0.024 Uiso 1 1 calc R
C19 C 0.83441(12) 0.19287(7) -0.12559(19) 0.0231(3) Uani 1 1 d .
H19 H 0.8049 0.2109 -0.2457 0.028 Uiso 1 1 calc R
C18 C 0.94823(12) 0.19321(7) -0.0538(2) 0.0246(3) Uani 1 1 d .
H18 H 0.9962 0.2108 -0.1268 0.030 Uiso 1 1 calc R
C1 C 0.05721(12) -0.01996(7) 0.2475(2) 0.0287(3) Uani 1 1 d .
H1A H 0.0064 0.0148 0.1858 0.043 Uiso 1 1 calc GR
H1B H 0.0634 -0.0174 0.3825 0.043 Uiso 1 1 calc GR
H1C H 0.0286 -0.0640 0.2021 0.043 Uiso 1 1 calc GR

loop_
_atom_site_aniso_label
_atom_site_aniso_U_11
_atom_site_aniso_U_22
_atom_site_aniso_U_33
_atom_site_aniso_U_23
_atom_site_aniso_U_13
_atom_site_aniso_U_12
F1 0.0223(4) 0.0333(5) 0.0266(4) 0.0074(3) 0.0014(3) 0.0010(3)
O2 0.0224(5) 0.0170(4) 0.0221(5) -0.0013(3) 0.0073(4) 0.0030(3)
O3 0.0180(4) 0.0173(4) 0.0235(5) -0.0032(3) 0.0044(4) -0.0011(3)
O1 0.0163(4) 0.0145(4) 0.0288(5) -0.0029(4) 0.0033(4) -0.0020(3)
N2 0.0144(5) 0.0130(5) 0.0175(5) 0.0002(4) 0.0056(4) 0.0006(4)
N5 0.0160(5) 0.0120(5) 0.0211(5) -0.0003(4) 0.0067(4) 0.0003(4)
N1 0.0170(5) 0.0153(5) 0.0184(5) 0.0002(4) 0.0070(4) 0.0009(4)
C10 0.0198(6) 0.0154(6) 0.0169(6) 0.0000(4) 0.0100(5) 0.0002(5)
N3 0.0242(6) 0.0142(5) 0.0295(6) -0.0003(4) 0.0142(5) 0.0003(4)
C4 0.0152(6) 0.0157(6) 0.0158(6) 0.0003(4) 0.0068(4) -0.0007(4)
C11 0.0190(6) 0.0143(6) 0.0164(6) -0.0010(4) 0.0096(5) -0.0009(5)
C9 0.0241(6) 0.0161(6) 0.0190(6) -0.0009(5) 0.0108(5) -0.0002(5)
N4 0.0264(6) 0.0131(5) 0.0327(6) 0.0003(4) 0.0165(5) 0.0005(4)
C12 0.0156(6) 0.0135(6) 0.0177(6) 0.0020(4) 0.0050(4) 0.0017(4)
C13 0.0143(5) 0.0144(6) 0.0165(6) 0.0008(4) 0.0034(4) 0.0009(4)
C20 0.0187(6) 0.0162(6) 0.0225(6) -0.0011(5) 0.0055(5) 0.0012(5)
C3 0.0181(6) 0.0155(6) 0.0158(6) 0.0005(4) 0.0031(4) -0.0004(5)
C16 0.0196(6) 0.0157(6) 0.0231(6) 0.0014(5) 0.0040(5) 0.0019(5)
C8 0.0325(7) 0.0139(6) 0.0214(6) 0.0007(5) 0.0137(5) 0.0011(5)
C5 0.0194(6) 0.0161(6) 0.0170(6) 0.0007(5) 0.0099(5) 0.0020(5)
C7 0.0295(7) 0.0187(6) 0.0228(6) 0.0048(5) 0.0120(5) 0.0083(5)
C15 0.0175(6) 0.0127(6) 0.0215(6) -0.0017(4) 0.0094(5) 0.0003(4)
C2 0.0228(6) 0.0148(6) 0.0305(7) -0.0046(5) -0.0005(5) -0.0016(5)
C17 0.0173(6) 0.0196(6) 0.0354(8) 0.0008(5) 0.0101(5) -0.0003(5)
C14 0.0174(6) 0.0132(6) 0.0231(6) 0.0006(5) 0.0078(5) 0.0027(4)
C6 0.0206(6) 0.0199(6) 0.0201(6) 0.0021(5) 0.0075(5) 0.0040(5)
C19 0.0307(7) 0.0176(6) 0.0228(6) 0.0031(5) 0.0102(5) 0.0032(5)
C18 0.0272(7) 0.0182(6) 0.0335(8) 0.0024(5) 0.0177(6) 0.0004(5)
C1 0.0262(7) 0.0191(7) 0.0400(8) -0.0023(6) 0.0053(6) -0.0063(5)

loop_
_atom_type_symbol
_atom_type_description
_atom_type_scat_dispersion_real
_atom_type_scat_dispersion_imag
_atom_type_scat_source
C C 0.0181 0.0091 'International Tables Vol C Tables 4.2.6.8 and 6.1.1.4'
H H 0.0000 0.0000 'International Tables Vol C Tables 4.2.6.8 and 6.1.1.4'
N N 0.0311 0.0180 'International Tables Vol C Tables 4.2.6.8 and 6.1.1.4'
O O 0.0492 0.0322 'International Tables Vol C Tables 4.2.6.8 and 6.1.1.4'
F F 0.0727 0.0534 'International Tables Vol C Tables 4.2.6.8 and 6.1.1.4'

loop_
_geom_angle_atom_site_label_1
_geom_angle_atom_site_label_2
_geom_angle_atom_site_label_3
_geom_angle
C3 O1 C2 115.09(10)
C4 N2 C11 120.64(10)
C4 N2 C12 123.49(10)
C11 N2 C12 115.86(10)
N4 N5 C15 121.42(10)
C14 N5 N4 110.89(10)
C14 N5 C15 127.63(10)
C4 N1 C5 117.79(11)
C9 C10 C11 120.58(12)
C5 C10 C11 119.41(11)
C5 C10 C9 120.00(12)
N4 N3 C13 109.26(10)
N2 C4 C3 118.19(11)
N1 C4 N2 125.33(11)
N1 C4 C3 116.26(11)
O3 C11 N2 120.13(11)
O3 C11 C10 124.89(11)
N2 C11 C10 114.97(11)
C8 C9 C10 120.10(13)
N3 N4 N5 106.74(10)
N2 C12 C13 110.66(10)
N3 C13 C12 122.54(11)
N3 C13 C14 108.39(11)
C14 C13 C12 129.07(11)
C15 C20 C19 119.78(12)
O2 C3 O1 126.25(12)
O2 C3 C4 123.45(11)
O1 C3 C4 110.19(10)
F1 C16 C15 118.78(12)
F1 C16 C17 119.37(12)
C17 C16 C15 121.84(13)
C9 C8 C7 119.93(12)
N1 C5 C10 121.70(11)
N1 C5 C6 118.86(12)
C10 C5 C6 119.43(12)
C6 C7 C8 120.67(12)
C20 C15 N5 120.58(11)
C16 C15 N5 120.04(12)
C16 C15 C20 119.37(12)
O1 C2 C1 106.74(11)
C16 C17 C18 118.22(12)
N5 C14 C13 104.71(11)
C7 C6 C5 119.85(13)
C20 C19 C18 119.76(13)
C17 C18 C19 120.99(12)

loop_
_geom_bond_atom_site_label_1
_geom_bond_atom_site_label_2
_geom_bond_distance
F1 C16 1.3456(16)
O2 C3 1.2039(16)
O3 C11 1.2270(16)
O1 C3 1.3272(15)
O1 C2 1.4595(15)
N2 C4 1.3829(16)
N2 C11 1.4031(16)
N2 C12 1.4821(15)
N5 N4 1.3530(15)
N5 C15 1.4283(16)
N5 C14 1.3500(16)
N1 C4 1.2892(17)
N1 C5 1.3890(16)
C10 C11 1.4570(18)
C10 C9 1.4044(18)
C10 C5 1.4011(18)
N3 N4 1.3131(15)
N3 C13 1.3607(16)
C4 C3 1.5172(17)
C9 C8 1.3796(19)
C12 C13 1.5023(16)
C13 C14 1.3675(17)
C20 C15 1.3884(18)
C20 C19 1.3894(19)
C16 C15 1.3857(18)
C16 C17 1.3808(19)
C8 C7 1.402(2)
C5 C6 1.4077(18)
C7 C6 1.381(2)
C2 C1 1.503(2)
C17 C18 1.389(2)
C19 C18 1.391(2)
